data_7042026
loop_
_publ_author_name
'Shen, Yunjun'
'Pan, Yani'
'Zhang, Kang'
'Liang, Xuewei'
'Liu, Jiyong'
'Spingler, Bernhard'
'Duttwyler, Simon'

_publ_section_title
;
 B-H functionalization of the monocarba-closo-dodecaborate anion by
 rhodium and iridium catalysis.
;
_journal_issue 10
_journal_name_full 'Dalton transactions (Cambridge, England : 2003)'
_journal_page_first 3135
_journal_page_last 3140
_journal_paper_doi 10.1039/c7dt00269f
_journal_volume 46
_journal_year 2017
_chemical_absolute_configuration unk
_chemical_formula_moiety 'C38 H49 B11 N O, C8 H20 N'
_chemical_formula_sum 'C46 H69 B11 N2 O'
_chemical_formula_weight 784.94
_chemical_name_systematic
;
 ? 
;
_space_group_crystal_system orthorhombic
_space_group_IT_number 33
_space_group_name_Hall 'P 2c -2n'
_space_group_name_H-M_alt 'P n a 21'
_symmetry_space_group_name_Hall 'P 2c -2n'
_symmetry_space_group_name_H-M 'P n a 21'
_atom_sites_solution_hydrogens geom
_atom_sites_solution_primary direct
_atom_sites_solution_secondary difmap
_audit_creation_date 2014-09-28
_audit_creation_method
;
Olex2 1.2
(compiled 2014.03.20 svn.r2914 for OlexSys, GUI svn.r4816)
;
_audit_update_record
;
2015-10-28 deposited with the CCDC.
2017-02-10 downloaded from the CCDC.
;
_cell_angle_alpha 90.00
_cell_angle_beta 90.00
_cell_angle_gamma 90.00
_cell_formula_units_Z 4
_cell_length_a 18.6641(7)
_cell_length_b 12.5049(5)
_cell_length_c 20.3898(11)
_cell_measurement_reflns_used 8225
_cell_measurement_temperature 293(2)
_cell_measurement_theta_max 29.1760
_cell_measurement_theta_min 2.8952
_cell_volume 4758.8(4)
_computing_cell_refinement
;
CrysAlisPro, Agilent Technologies,
Version 1.171.35.11 (release 16-05-2011 CrysAlis171 .NET)
(compiled May 16 2011,17:55:39)
;
_computing_data_collection
;
CrysAlisPro, Agilent Technologies,
Version 1.171.35.11 (release 16-05-2011 CrysAlis171 .NET)
(compiled May 16 2011,17:55:39)
;
_computing_data_reduction
;
CrysAlisPro, Agilent Technologies,
Version 1.171.35.11 (release 16-05-2011 CrysAlis171 .NET)
(compiled May 16 2011,17:55:39)
;
_computing_molecular_graphics 'Olex2 (Dolomanov et al., 2009)'
_computing_publication_material 'Olex2 (Dolomanov et al., 2009)'
_computing_structure_refinement 'ShelXL (Sheldrick, 2008)'
_computing_structure_solution 'ShelXS (Sheldrick, 2008)'
_diffrn_ambient_temperature 293.15
_diffrn_detector_area_resol_mean 10.3592
_diffrn_measured_fraction_theta_full 0.998
_diffrn_measured_fraction_theta_max 0.998
_diffrn_measurement_device_type 'Xcalibur, Atlas, Gemini ultra'
_diffrn_measurement_method '\w scans'
_diffrn_orient_matrix_UB_11 0.0340264000
_diffrn_orient_matrix_UB_12 0.0120167000
_diffrn_orient_matrix_UB_13 -0.0136388000
_diffrn_orient_matrix_UB_21 -0.0068083000
_diffrn_orient_matrix_UB_22 0.0553894000
_diffrn_orient_matrix_UB_23 0.0041119000
_diffrn_orient_matrix_UB_31 0.0154769000
_diffrn_orient_matrix_UB_32 -0.0020425000
_diffrn_orient_matrix_UB_33 0.0317488000
_diffrn_radiation_monochromator graphite
_diffrn_radiation_type MoK\a
_diffrn_radiation_wavelength 0.71073
_diffrn_reflns_av_R_equivalents 0.0654
_diffrn_reflns_av_unetI/netI 0.0416
_diffrn_reflns_limit_h_max 18
_diffrn_reflns_limit_h_min -22
_diffrn_reflns_limit_k_max 15
_diffrn_reflns_limit_k_min -12
_diffrn_reflns_limit_l_max 24
_diffrn_reflns_limit_l_min -24
_diffrn_reflns_number 28820
_diffrn_reflns_theta_full 25.35
_diffrn_reflns_theta_max 25.35
_diffrn_reflns_theta_min 2.90
_diffrn_source 'Enhance (Mo) X-ray Source'
_exptl_absorpt_coefficient_mu 0.060
_exptl_absorpt_correction_T_max 1.00000
_exptl_absorpt_correction_T_min 0.71269
_exptl_absorpt_correction_type multi-scan
_exptl_absorpt_process_details
;
CrysAlisPro, Agilent Technologies,
Version 1.171.35.11 (release 16-05-2011 CrysAlis171 .NET)
(compiled May 16 2011,17:55:39)
Empirical absorption correction using spherical harmonics,
 implemented in SCALE3 ABSPACK scaling algorithm.
;
_exptl_crystal_colour colorless
_exptl_crystal_density_diffrn 1.096
_exptl_crystal_density_method 'not measured'
_exptl_crystal_description block
_exptl_crystal_F_000 1688
_exptl_crystal_size_max 0.32
_exptl_crystal_size_mid 0.28
_exptl_crystal_size_min 0.24
_refine_diff_density_max 0.334
_refine_diff_density_min -0.199
_refine_diff_density_rms 0.039
_refine_ls_abs_structure_details 'Flack H D (1983), Acta Cryst. A39, 876-881'
_refine_ls_abs_structure_Flack 0(3)
_refine_ls_extinction_method none
_refine_ls_goodness_of_fit_ref 1.018
_refine_ls_hydrogen_treatment constr
_refine_ls_matrix_type full
_refine_ls_number_parameters 545
_refine_ls_number_reflns 4482
_refine_ls_number_restraints 1
_refine_ls_restrained_S_all 1.018
_refine_ls_R_factor_all 0.0885
_refine_ls_R_factor_gt 0.0604
_refine_ls_shift/su_max 0.000
_refine_ls_shift/su_mean 0.000
_refine_ls_structure_factor_coef Fsqd
_refine_ls_weighting_details 'calc w=1/[\s^2^(Fo^2^)+(0.1116P)^2^+0.3729P] where P=(Fo^2^+2Fc^2^)/3'
_refine_ls_weighting_scheme calc
_refine_ls_wR_factor_gt 0.1587
_refine_ls_wR_factor_ref 0.1824
_reflns_number_gt 3198
_reflns_number_total 4482
_reflns_threshold_expression >2sigma(I)
_cod_data_source_file c7dt00269f2.cif
_cod_data_source_block 140926_yjs_0051
_cod_depositor_comments 'Adding full bibliography for 7042023--7042033.cif.'
_cod_database_code 7042026
_chemical_oxdiff_formula 'c10 h10 n2 o8 Na1'
_reflns_odcompleteness_completeness 99.72
_reflns_odcompleteness_iscentric 1
_reflns_odcompleteness_theta 26.32
_olex2_refinement_description
;
1. Fixed Uiso
 At 1.2 times of:
  All B(H) groups, All C(H) groups, All C(H,H) groups
 At 1.5 times of:
  All C(H,H,H) groups
2.a Secondary CH2 refined with riding coordinates:
 C1(H1A,H1B), C2(H2A,H2B), C3(H3A,H3B), C4(H4A,H4B), C7(H7A,H7B), C8(H8A,H8B),
 C15(H15A,H15B), C16(H16A,H16B), C31(H31A,H31B), C32(H32A,H32B), C39(H39A,H39B),
  C41(H41A,H41B), C43(H43A,H43B), C45(H45A,H45B)
2.b Aromatic/amide H refined with riding coordinates:
 C10(H10A), C11(H11A), C12(H12), C13(H13), C14(H14), C18(H18), C19(H19),
 C20(H20), C21(H21), C22(H22), C23(H23), C24(H24), C26(H26), C27(H27), C28(H28),
  C29(H29), C30(H30), C34(H34), C35(H35), C36(H36), C37(H37), C38(H38)
2.c Idealised Me refined as rotating group:
 C40(H40A,H40B,H40C), C42(H42A,H42B,H42C), C44(H44A,H44B,H44C), C46(H46A,H46B,
 H46C)
2.d Boron cage BH refined with riding coordinates:
 B3(H3), B6(H6), B7(H7), B8(H8), B9(H9), B10(H10), B11(H11)
;

loop_
_space_group_symop_id
_space_group_symop_operation_xyz
1 'x, y, z'
2 '-x, -y, z+1/2'
3 '-x+1/2, y+1/2, z+1/2'
4 'x+1/2, -y+1/2, z'

loop_
_atom_site_label
_atom_site_type_symbol
_atom_site_fract_x
_atom_site_fract_y
_atom_site_fract_z
_atom_site_U_iso_or_equiv
_atom_site_adp_type
_atom_site_occupancy
_atom_site_calc_flag
_atom_site_refinement_flags_posn
O1 O 0.18552(13) 0.5436(2) 0.35311(16) 0.0565(8) Uani 1 d .
N1 N 0.20308(17) 0.6122(3) 0.25454(18) 0.0499(8) Uani 1 d .
C1 C 0.2742(2) 0.5604(4) 0.2550(3) 0.0601(11) Uani 1 d .
H1A H 0.2694 0.4833 0.2574 0.072 Uiso 1 calc R
H1B H 0.3022 0.5847 0.2922 0.072 Uiso 1 calc R
C2 C 0.3091(2) 0.5936(5) 0.1911(3) 0.0738(14) Uani 1 d .
H2A H 0.2995 0.5422 0.1566 0.089 Uiso 1 calc R
H2B H 0.3604 0.6017 0.1961 0.089 Uiso 1 calc R
C3 C 0.2733(3) 0.7000(5) 0.1770(3) 0.0787(16) Uani 1 d .
H3A H 0.2944 0.7567 0.2031 0.094 Uiso 1 calc R
H3B H 0.2773 0.7184 0.1309 0.094 Uiso 1 calc R
C4 C 0.1967(2) 0.6810(4) 0.1960(2) 0.0613(11) Uani 1 d .
H4A H 0.1727 0.7477 0.2065 0.074 Uiso 1 calc R
H4B H 0.1707 0.6451 0.1613 0.074 Uiso 1 calc R
C5 C 0.16187(19) 0.5985(3) 0.3083(2) 0.0433(9) Uani 1 d .
C6 C 0.08686(19) 0.6457(3) 0.3158(2) 0.0437(9) Uani 1 d .
C7 C 0.0588(2) 0.4798(3) 0.4168(2) 0.0542(10) Uani 1 d .
H7A H 0.0885 0.4350 0.3891 0.065 Uiso 1 calc R
H7B H 0.0883 0.5044 0.4529 0.065 Uiso 1 calc R
C8 C -0.0024(3) 0.4113(4) 0.4447(3) 0.0671(13) Uani 1 d .
H8A H -0.0301 0.4538 0.4755 0.081 Uiso 1 calc R
H8B H -0.0341 0.3900 0.4093 0.081 Uiso 1 calc R
C9 C 0.0250(2) 0.3139(4) 0.4786(2) 0.0598(12) Uani 1 d .
C10 C 0.0227(3) 0.3003(5) 0.5459(3) 0.0788(15) Uani 1 d .
H10A H 0.0022 0.3534 0.5717 0.095 Uiso 1 calc R
C11 C 0.0500(4) 0.2100(5) 0.5760(3) 0.0878(17) Uani 1 d .
H11A H 0.0476 0.2029 0.6213 0.105 Uiso 1 calc R
C12 C 0.0806(3) 0.1318(5) 0.5391(3) 0.0848(17) Uani 1 d .
H12 H 0.0998 0.0714 0.5590 0.102 Uiso 1 calc R
C13 C 0.0826(4) 0.1426(4) 0.4735(3) 0.0887(18) Uani 1 d .
H13 H 0.1024 0.0883 0.4480 0.106 Uiso 1 calc R
C14 C 0.0560(3) 0.2324(4) 0.4437(3) 0.0759(15) Uani 1 d .
H14 H 0.0591 0.2383 0.3983 0.091 Uiso 1 calc R
C15 C 0.0288(2) 0.4576(4) 0.2532(3) 0.0584(11) Uani 1 d .
H15A H 0.0737 0.4621 0.2294 0.070 Uiso 1 calc R
H15B H 0.0342 0.4027 0.2865 0.070 Uiso 1 calc R
C16 C -0.0301(3) 0.4233(4) 0.2056(3) 0.0691(13) Uani 1 d .
H16A H -0.0763 0.4366 0.2257 0.083 Uiso 1 calc R
H16B H -0.0270 0.4670 0.1664 0.083 Uiso 1 calc R
C17 C -0.0258(2) 0.3086(4) 0.1865(3) 0.0605(12) Uani 1 d .
C18 C -0.0474(3) 0.2287(4) 0.2290(3) 0.0675(13) Uani 1 d .
H18 H -0.0661 0.2476 0.2697 0.081 Uiso 1 calc R
C19 C -0.0421(3) 0.1232(5) 0.2134(4) 0.0860(18) Uani 1 d .
H19 H -0.0573 0.0721 0.2435 0.103 Uiso 1 calc R
C20 C -0.0159(4) 0.0917(6) 0.1561(5) 0.104(3) Uani 1 d .
H20 H -0.0124 0.0192 0.1464 0.125 Uiso 1 calc R
C21 C 0.0059(3) 0.1663(8) 0.1116(4) 0.106(3) Uani 1 d .
H21 H 0.0241 0.1442 0.0713 0.127 Uiso 1 calc R
C22 C 0.0014(3) 0.2771(6) 0.1259(3) 0.0837(17) Uani 1 d .
H22 H 0.0163 0.3277 0.0954 0.100 Uiso 1 calc R
C23 C 0.1343(2) 0.8655(3) 0.3020(2) 0.0529(10) Uani 1 d .
H23 H 0.1815 0.8420 0.3051 0.064 Uiso 1 calc R
C24 C 0.1227(2) 0.9672(3) 0.2901(3) 0.0614(12) Uani 1 d .
H24 H 0.0758 0.9848 0.2793 0.074 Uiso 1 calc R
C25 C 0.1730(2) 1.0570(3) 0.2913(2) 0.0536(10) Uani 1 d .
C26 C 0.1482(3) 1.1602(4) 0.2812(3) 0.0647(12) Uani 1 d .
H26 H 0.1000 1.1708 0.2716 0.078 Uiso 1 calc R
C27 C 0.1933(3) 1.2476(4) 0.2851(3) 0.0736(14) Uani 1 d .
H27 H 0.1753 1.3161 0.2786 0.088 Uiso 1 calc R
C28 C 0.2634(3) 1.2331(4) 0.2985(3) 0.0782(15) Uani 1 d .
H28 H 0.2939 1.2918 0.3011 0.094 Uiso 1 calc R
C29 C 0.2900(3) 1.1321(4) 0.3084(3) 0.0796(16) Uani 1 d .
H29 H 0.3383 1.1229 0.3180 0.096 Uiso 1 calc R
C30 C 0.2458(2) 1.0447(4) 0.3043(3) 0.0668(13) Uani 1 d .
H30 H 0.2647 0.9766 0.3102 0.080 Uiso 1 calc R
C31 C 0.1327(2) 0.7337(3) 0.4408(2) 0.0536(10) Uani 1 d .
H31A H 0.1296 0.6799 0.4749 0.064 Uiso 1 calc R
H31B H 0.1784 0.7245 0.4189 0.064 Uiso 1 calc R
C32 C 0.1317(3) 0.8435(4) 0.4730(3) 0.0660(13) Uani 1 d .
H32A H 0.1315 0.8977 0.4390 0.079 Uiso 1 calc R
H32B H 0.0878 0.8509 0.4980 0.079 Uiso 1 calc R
C33 C 0.1933(2) 0.8631(4) 0.5171(3) 0.0623(12) Uani 1 d .
C34 C 0.2513(3) 0.9234(5) 0.4975(4) 0.0940(19) Uani 1 d .
H34 H 0.2514 0.9553 0.4563 0.113 Uiso 1 calc R
C35 C 0.3100(4) 0.9370(8) 0.5393(7) 0.140(4) Uani 1 d .
H35 H 0.3491 0.9781 0.5266 0.168 Uiso 1 calc R
C36 C 0.3083(6) 0.8866(11) 0.6013(7) 0.152(5) Uani 1 d .
H36 H 0.3473 0.8939 0.6293 0.182 Uiso 1 calc R
C37 C 0.2515(5) 0.8280(9) 0.6208(4) 0.126(3) Uani 1 d .
H37 H 0.2511 0.7942 0.6614 0.151 Uiso 1 calc R
C38 C 0.1947(3) 0.8200(6) 0.5789(3) 0.0912(19) Uani 1 d .
H38 H 0.1544 0.7831 0.5933 0.109 Uiso 1 calc R
B1 B 0.0335(2) 0.5812(4) 0.3753(3) 0.0489(11) Uani 1 d .
B2 B 0.0147(2) 0.5690(4) 0.2886(3) 0.0530(12) Uani 1 d .
B3 B 0.0368(3) 0.6929(4) 0.2500(3) 0.0535(12) Uani 1 d .
H3 H 0.0557 0.6951 0.1989 0.064 Uiso 1 calc R
B4 B 0.0726(3) 0.7815(4) 0.3111(3) 0.0525(12) Uani 1 d .
B5 B 0.0705(2) 0.7118(4) 0.3889(3) 0.0485(11) Uani 1 d .
B6 B -0.0215(3) 0.6856(4) 0.4071(3) 0.0554(12) Uani 1 d .
H6 H -0.0409 0.6844 0.4580 0.066 Uiso 1 calc R
B7 B -0.0551(3) 0.5970(4) 0.3453(3) 0.0575(13) Uani 1 d .
H7 H -0.0967 0.5373 0.3562 0.069 Uiso 1 calc R
B8 B -0.0521(3) 0.6646(4) 0.2688(3) 0.0581(13) Uani 1 d .
H8 H -0.0916 0.6488 0.2300 0.070 Uiso 1 calc R
B9 B -0.0171(2) 0.7948(4) 0.2827(3) 0.0568(13) Uani 1 d .
H9 H -0.0335 0.8643 0.2532 0.068 Uiso 1 calc R
B10 B 0.0016(3) 0.8065(4) 0.3676(3) 0.0554(12) Uani 1 d .
H10 H -0.0031 0.8835 0.3932 0.067 Uiso 1 calc R
B11 B -0.0753(3) 0.7357(4) 0.3410(3) 0.0611(14) Uani 1 d .
H11 H -0.1299 0.7661 0.3491 0.073 Uiso 1 calc R
N2 N 0.3120(2) 0.4427(3) 0.5025(2) 0.0722(12) Uani 1 d .
C39 C 0.3881(3) 0.4240(6) 0.4737(4) 0.102(2) Uani 1 d .
H39A H 0.4194 0.4802 0.4896 0.123 Uiso 1 calc R
H39B H 0.4062 0.3567 0.4905 0.123 Uiso 1 calc R
C40 C 0.3922(4) 0.4216(7) 0.4006(4) 0.111(2) Uani 1 d .
H40A H 0.4415 0.4222 0.3872 0.166 Uiso 1 calc GR
H40B H 0.3683 0.4833 0.3830 0.166 Uiso 1 calc GR
H40C H 0.3695 0.3580 0.3846 0.166 Uiso 1 calc GR
C41 C 0.2866(4) 0.5518(6) 0.4789(4) 0.101(2) Uani 1 d .
H41A H 0.2825 0.5491 0.4315 0.121 Uiso 1 calc R
H41B H 0.2388 0.5638 0.4962 0.121 Uiso 1 calc R
C42 C 0.3308(4) 0.6444(5) 0.4960(4) 0.1000(19) Uani 1 d .
H42A H 0.3365 0.6478 0.5427 0.150 Uiso 1 calc GR
H42B H 0.3080 0.7086 0.4808 0.150 Uiso 1 calc GR
H42C H 0.3770 0.6376 0.4757 0.150 Uiso 1 calc GR
C43 C 0.3207(5) 0.4400(7) 0.5763(4) 0.126(3) Uani 1 d .
H43A H 0.3589 0.4882 0.5890 0.151 Uiso 1 calc R
H43B H 0.3341 0.3683 0.5898 0.151 Uiso 1 calc R
C44 C 0.2513(8) 0.4726(9) 0.6117(6) 0.190(6) Uani 1 d .
H44A H 0.2512 0.4431 0.6551 0.286 Uiso 1 calc GR
H44B H 0.2108 0.4460 0.5878 0.286 Uiso 1 calc GR
H44C H 0.2487 0.5492 0.6143 0.286 Uiso 1 calc GR
C45 C 0.2619(5) 0.3612(7) 0.4770(5) 0.122(3) Uani 1 d .
H45A H 0.2559 0.3718 0.4302 0.146 Uiso 1 calc R
H45B H 0.2155 0.3710 0.4976 0.146 Uiso 1 calc R
C46 C 0.2880(7) 0.2437(7) 0.4896(6) 0.168(5) Uani 1 d .
H46A H 0.3141 0.2408 0.5301 0.252 Uiso 1 calc GR
H46B H 0.3185 0.2215 0.4542 0.252 Uiso 1 calc GR
H46C H 0.2473 0.1970 0.4921 0.252 Uiso 1 calc GR

loop_
_atom_site_aniso_label
_atom_site_aniso_U_11
_atom_site_aniso_U_22
_atom_site_aniso_U_33
_atom_site_aniso_U_23
_atom_site_aniso_U_13
_atom_site_aniso_U_12
O1 0.0458(14) 0.0556(18) 0.0681(19) 0.0205(16) -0.0088(13) 0.0097(12)
N1 0.0465(18) 0.047(2) 0.056(2) 0.0089(17) -0.0069(15) 0.0017(14)
C1 0.052(2) 0.052(3) 0.077(3) 0.007(2) -0.001(2) 0.0057(19)
C2 0.051(3) 0.091(4) 0.079(3) 0.011(3) 0.003(2) -0.002(2)
C3 0.063(3) 0.094(4) 0.079(4) 0.028(3) -0.001(2) -0.006(3)
C4 0.065(3) 0.062(3) 0.057(3) 0.016(2) -0.006(2) 0.008(2)
C5 0.0427(19) 0.0304(18) 0.057(2) 0.0025(18) -0.0095(19) -0.0025(15)
C6 0.0447(19) 0.0309(19) 0.056(2) 0.0041(18) -0.0125(18) -0.0004(14)
C7 0.055(2) 0.037(2) 0.070(3) 0.007(2) -0.004(2) -0.0029(17)
C8 0.067(3) 0.046(3) 0.089(4) 0.019(2) 0.010(3) 0.002(2)
C9 0.065(3) 0.042(3) 0.072(3) 0.012(2) 0.007(2) -0.004(2)
C10 0.099(4) 0.064(3) 0.073(4) 0.000(3) 0.014(3) 0.005(3)
C11 0.120(5) 0.080(4) 0.064(3) 0.022(3) -0.009(3) 0.005(4)
C12 0.103(4) 0.054(3) 0.097(5) 0.023(3) -0.003(3) 0.010(3)
C13 0.125(5) 0.044(3) 0.097(5) 0.009(3) 0.019(4) 0.013(3)
C14 0.110(4) 0.050(3) 0.068(3) 0.010(3) 0.017(3) 0.011(3)
C15 0.054(2) 0.046(2) 0.075(3) -0.010(2) -0.016(2) 0.0015(18)
C16 0.078(3) 0.048(3) 0.081(4) -0.005(2) -0.027(3) 0.000(2)
C17 0.051(2) 0.055(3) 0.076(3) -0.013(2) -0.012(2) -0.0067(19)
C18 0.068(3) 0.052(3) 0.082(4) -0.012(3) -0.007(2) -0.003(2)
C19 0.072(3) 0.061(4) 0.125(6) -0.015(4) -0.018(3) -0.005(3)
C20 0.068(4) 0.073(4) 0.171(8) -0.056(5) -0.025(4) 0.006(3)
C21 0.065(4) 0.138(7) 0.114(6) -0.072(6) 0.000(4) 0.010(4)
C22 0.066(3) 0.103(5) 0.081(4) -0.023(4) 0.004(3) -0.011(3)
C23 0.053(2) 0.038(2) 0.068(3) 0.008(2) -0.005(2) -0.0019(17)
C24 0.053(2) 0.040(2) 0.091(3) 0.010(2) -0.012(2) -0.0044(17)
C25 0.053(2) 0.038(2) 0.070(3) 0.008(2) -0.0018(19) 0.0008(17)
C26 0.060(2) 0.045(2) 0.089(4) 0.012(2) 0.001(2) 0.0008(19)
C27 0.071(3) 0.037(2) 0.113(4) 0.004(3) 0.002(3) -0.002(2)
C28 0.075(3) 0.046(3) 0.113(4) 0.013(3) -0.006(3) -0.019(2)
C29 0.058(3) 0.055(3) 0.126(5) 0.017(3) -0.015(3) -0.011(2)
C30 0.062(3) 0.042(2) 0.096(4) 0.011(3) -0.003(3) 0.0021(19)
C31 0.055(2) 0.041(2) 0.065(3) -0.003(2) -0.013(2) 0.0054(17)
C32 0.070(3) 0.045(3) 0.083(3) -0.015(2) -0.013(2) 0.004(2)
C33 0.060(3) 0.056(3) 0.071(3) -0.021(2) -0.005(2) 0.004(2)
C34 0.078(4) 0.071(4) 0.133(6) -0.017(4) 0.004(4) -0.014(3)
C35 0.076(5) 0.121(7) 0.223(12) -0.077(8) 0.011(6) -0.024(4)
C36 0.096(7) 0.182(11) 0.178(10) -0.113(9) -0.053(7) 0.040(6)
C37 0.096(5) 0.190(9) 0.090(5) -0.049(5) -0.030(4) 0.044(6)
C38 0.082(4) 0.119(5) 0.073(4) -0.026(4) -0.008(3) 0.009(3)
B1 0.045(2) 0.036(2) 0.065(3) -0.001(2) -0.004(2) 0.0007(18)
B2 0.046(2) 0.038(2) 0.075(4) 0.004(2) -0.016(2) -0.0033(18)
B3 0.055(3) 0.043(3) 0.063(3) 0.002(2) -0.020(2) 0.004(2)
B4 0.056(3) 0.035(2) 0.067(3) 0.004(2) -0.018(2) 0.0026(19)
B5 0.055(2) 0.031(2) 0.060(3) -0.001(2) -0.007(2) 0.0035(19)
B6 0.050(3) 0.040(3) 0.076(4) -0.003(2) -0.002(2) 0.003(2)
B7 0.049(3) 0.040(3) 0.083(4) 0.002(2) -0.012(3) 0.002(2)
B8 0.050(3) 0.045(3) 0.079(4) 0.004(3) -0.020(2) -0.001(2)
B9 0.051(3) 0.036(2) 0.083(4) 0.012(3) -0.020(2) 0.0008(19)
B10 0.056(3) 0.035(3) 0.076(3) 0.001(3) -0.007(2) 0.004(2)
B11 0.046(3) 0.042(3) 0.095(4) 0.005(3) -0.012(3) 0.007(2)
N2 0.081(3) 0.062(3) 0.074(3) 0.009(2) -0.014(2) 0.006(2)
C39 0.088(4) 0.086(4) 0.133(6) 0.003(4) -0.025(4) 0.018(3)
C40 0.121(5) 0.117(6) 0.094(5) -0.007(4) 0.016(4) -0.016(4)
C41 0.093(4) 0.103(5) 0.106(5) 0.014(4) -0.013(4) 0.020(4)
C42 0.112(5) 0.068(4) 0.120(5) 0.005(4) 0.007(4) 0.003(3)
C43 0.181(8) 0.113(6) 0.084(5) 0.008(4) -0.013(5) 0.011(5)
C44 0.289(16) 0.144(9) 0.138(9) -0.005(7) 0.095(10) 0.017(9)
C45 0.123(6) 0.115(6) 0.127(6) -0.020(5) 0.011(5) -0.034(5)
C46 0.266(13) 0.078(6) 0.161(9) -0.024(5) 0.064(9) -0.053(6)

loop_
_atom_type_symbol
_atom_type_description
_atom_type_scat_dispersion_real
_atom_type_scat_dispersion_imag
_atom_type_scat_source
C C 0.0033 0.0016 'International Tables Vol C Tables 4.2.6.8 and 6.1.1.4'
H H 0.0000 0.0000 'International Tables Vol C Tables 4.2.6.8 and 6.1.1.4'
B B 0.0013 0.0007 'International Tables Vol C Tables 4.2.6.8 and 6.1.1.4'
N N 0.0061 0.0033 'International Tables Vol C Tables 4.2.6.8 and 6.1.1.4'
O O 0.0106 0.0060 'International Tables Vol C Tables 4.2.6.8 and 6.1.1.4'

loop_
_geom_angle_atom_site_label_1
_geom_angle_atom_site_label_2
_geom_angle_atom_site_label_3
_geom_angle
C4 N1 C1 109.5(3)
C5 N1 C1 116.8(3)
C5 N1 C4 133.2(3)
N1 C1 H1A 110.7
N1 C1 H1B 110.7
N1 C1 C2 105.1(4)
H1A C1 H1B 108.8
C2 C1 H1A 110.7
C2 C1 H1B 110.7
C1 C2 H2A 111.3
C1 C2 H2B 111.3
C1 C2 C3 102.4(4)
H2A C2 H2B 109.2
C3 C2 H2A 111.3
C3 C2 H2B 111.3
C2 C3 H3A 111.1
C2 C3 H3B 111.1
H3A C3 H3B 109.0
C4 C3 C2 103.4(4)
C4 C3 H3A 111.1
C4 C3 H3B 111.1
N1 C4 C3 102.9(4)
N1 C4 H4A 111.2
N1 C4 H4B 111.2
C3 C4 H4A 111.2
C3 C4 H4B 111.2
H4A C4 H4B 109.1
O1 C5 N1 118.1(3)
O1 C5 C6 118.1(4)
N1 C5 C6 123.7(3)
C5 C6 B1 114.2(3)
C5 C6 B2 117.5(3)
C5 C6 B3 123.1(4)
C5 C6 B4 121.2(3)
C5 C6 B5 115.7(3)
B2 C6 B1 62.1(3)
B3 C6 B1 112.5(3)
B3 C6 B2 61.7(3)
B4 C6 B1 113.7(3)
B4 C6 B2 114.0(3)
B4 C6 B3 62.6(3)
B4 C6 B5 63.3(3)
B5 C6 B1 61.7(3)
B5 C6 B2 113.6(3)
B5 C6 B3 114.1(3)
H7A C7 H7B 107.6
C8 C7 H7A 108.6
C8 C7 H7B 108.6
C8 C7 B1 114.8(3)
B1 C7 H7A 108.6
B1 C7 H7B 108.6
C7 C8 H8A 109.3
C7 C8 H8B 109.3
H8A C8 H8B 107.9
C9 C8 C7 111.8(4)
C9 C8 H8A 109.3
C9 C8 H8B 109.3
C10 C9 C8 123.3(5)
C14 C9 C8 120.7(5)
C14 C9 C10 115.9(5)
C9 C10 H10A 119.0
C11 C10 C9 122.0(6)
C11 C10 H10A 119.0
C10 C11 H11A 120.1
C12 C11 C10 119.8(6)
C12 C11 H11A 120.1
C11 C12 H12 120.3
C13 C12 C11 119.4(5)
C13 C12 H12 120.3
C12 C13 H13 119.6
C12 C13 C14 120.8(6)
C14 C13 H13 119.6
C9 C14 H14 118.9
C13 C14 C9 122.1(6)
C13 C14 H14 118.9
H15A C15 H15B 107.6
C16 C15 H15A 108.6
C16 C15 H15B 108.6
C16 C15 B2 114.5(4)
B2 C15 H15A 108.6
B2 C15 H15B 108.6
C15 C16 H16A 108.9
C15 C16 H16B 108.9
H16A C16 H16B 107.7
C17 C16 C15 113.4(4)
C17 C16 H16A 108.9
C17 C16 H16B 108.9
C18 C17 C16 121.1(5)
C18 C17 C22 117.2(5)
C22 C17 C16 121.6(5)
C17 C18 H18 118.9
C19 C18 C17 122.2(6)
C19 C18 H18 118.9
C18 C19 H19 119.3
C20 C19 C18 121.4(7)
C20 C19 H19 119.3
C19 C20 H20 120.2
C19 C20 C21 119.6(6)
C21 C20 H20 120.2
C20 C21 H21 119.6
C20 C21 C22 120.9(6)
C22 C21 H21 119.6
C17 C22 C21 118.7(6)
C17 C22 H22 120.6
C21 C22 H22 120.6
C24 C23 H23 118.3
C24 C23 B4 123.3(4)
B4 C23 H23 118.3
C23 C24 H24 115.3
C23 C24 C25 129.4(4)
C25 C24 H24 115.3
C26 C25 C24 119.9(4)
C26 C25 C30 117.2(4)
C30 C25 C24 123.0(4)
C25 C26 H26 119.2
C27 C26 C25 121.7(5)
C27 C26 H26 119.2
C26 C27 H27 120.1
C28 C27 C26 119.8(4)
C28 C27 H27 120.1
C27 C28 H28 119.9
C27 C28 C29 120.2(4)
C29 C28 H28 119.9
C28 C29 H29 119.8
C28 C29 C30 120.5(5)
C30 C29 H29 119.8
C25 C30 H30 119.7
C29 C30 C25 120.7(4)
C29 C30 H30 119.7
H31A C31 H31B 107.4
C32 C31 H31A 108.4
C32 C31 H31B 108.4
C32 C31 B5 115.7(3)
B5 C31 H31A 108.4
B5 C31 H31B 108.4
C31 C32 H32A 108.8
C31 C32 H32B 108.8
H32A C32 H32B 107.7
C33 C32 C31 113.7(4)
C33 C32 H32A 108.8
C33 C32 H32B 108.8
C34 C33 C32 121.6(6)
C38 C33 C32 120.5(5)
C38 C33 C34 117.8(5)
C33 C34 H34 119.8
C33 C34 C35 120.3(9)
C35 C34 H34 119.8
C34 C35 H35 120.9
C34 C35 C36 118.3(8)
C36 C35 H35 120.9
C35 C36 H36 119.2
C37 C36 C35 121.6(8)
C37 C36 H36 119.2
C36 C37 H37 121.1
C36 C37 C38 117.8(9)
C38 C37 H37 121.1
C33 C38 H38 118.0
C37 C38 C33 124.1(8)
C37 C38 H38 118.0
C6 B1 B2 58.4(2)
C6 B1 B5 58.2(3)
C6 B1 B6 103.8(3)
C6 B1 B7 103.7(3)
C7 B1 C6 124.1(3)
C7 B1 B2 120.6(4)
C7 B1 B5 121.8(4)
C7 B1 B6 124.0(4)
C7 B1 B7 123.2(3)
B5 B1 B2 107.6(3)
B6 B1 B2 107.8(4)
B6 B1 B5 59.9(3)
B7 B1 B2 59.4(3)
B7 B1 B5 108.1(3)
B7 B1 B6 60.5(3)
C6 B2 B1 59.5(3)
C6 B2 B3 59.0(2)
C6 B2 B7 104.5(4)
C6 B2 B8 104.1(3)
C15 B2 C6 119.9(3)
C15 B2 B1 119.0(4)
C15 B2 B3 121.4(4)
C15 B2 B7 126.1(4)
C15 B2 B8 127.1(4)
B3 B2 B1 108.2(3)
B7 B2 B1 59.3(3)
B7 B2 B3 106.6(3)
B8 B2 B1 107.6(4)
B8 B2 B3 58.5(3)
B8 B2 B7 60.0(3)
C6 B3 B2 59.3(2)
C6 B3 H3 124.6
C6 B3 B4 58.2(2)
C6 B3 B8 105.9(4)
C6 B3 B9 105.1(4)
B2 B3 H3 120.9
B2 B3 B4 108.4(4)
B4 B3 H3 121.5
B8 B3 B2 60.4(3)
B8 B3 H3 121.3
B8 B3 B4 109.1(4)
B8 B3 B9 61.1(3)
B9 B3 B2 109.3(4)
B9 B3 H3 121.7
B9 B3 B4 60.1(3)
C6 B4 B3 59.2(2)
C6 B4 B5 58.6(3)
C6 B4 B9 104.8(3)
C6 B4 B10 104.6(3)
C23 B4 C6 123.6(3)
C23 B4 B3 127.1(4)
C23 B4 B5 116.3(4)
C23 B4 B9 126.1(4)
C23 B4 B10 120.4(4)
B3 B4 B5 107.6(3)
B9 B4 B3 58.8(3)
B9 B4 B5 108.0(4)
B9 B4 B10 59.6(3)
B10 B4 B3 106.2(3)
B10 B4 B5 60.1(3)
C6 B5 B1 60.1(3)
C6 B5 B4 58.1(2)
C6 B5 B6 105.2(3)
C6 B5 B10 103.4(3)
C31 B5 C6 121.6(3)
C31 B5 B1 122.6(3)
C31 B5 B4 118.8(4)
C31 B5 B6 126.4(4)
C31 B5 B10 124.5(4)
B1 B5 B4 108.2(3)
B1 B5 B10 106.7(3)
B6 B5 B1 59.7(3)
B6 B5 B4 106.9(3)
B6 B5 B10 59.0(3)
B10 B5 B4 59.2(3)
B1 B6 B5 60.4(3)
B1 B6 H6 121.5
B1 B6 B7 59.5(3)
B1 B6 B11 107.8(4)
B5 B6 H6 121.1
B5 B6 B7 107.7(4)
B5 B6 B11 108.6(4)
B7 B6 H6 122.6
B7 B6 B11 59.4(3)
B10 B6 B1 108.7(4)
B10 B6 B5 61.0(3)
B10 B6 H6 121.5
B10 B6 B7 107.1(4)
B10 B6 B11 59.7(3)
B11 B6 H6 121.9
B1 B7 B2 61.3(3)
B1 B7 B6 60.0(3)
B1 B7 H7 120.8
B1 B7 B8 109.1(4)
B1 B7 B11 108.8(3)
B2 B7 B6 108.8(3)
B2 B7 H7 121.1
B2 B7 B11 108.4(4)
B6 B7 H7 121.6
B8 B7 B2 60.0(3)
B8 B7 B6 108.2(4)
B8 B7 H7 121.6
B8 B7 B11 59.9(3)
B11 B7 B6 60.3(3)
B11 B7 H7 121.5
B2 B8 H8 120.9
B2 B8 B9 108.9(3)
B3 B8 B2 61.1(3)
B3 B8 B7 108.7(4)
B3 B8 H8 121.2
B3 B8 B9 59.9(3)
B3 B8 B11 108.3(4)
B7 B8 B2 60.1(3)
B7 B8 H8 121.7
B7 B8 B9 108.0(4)
B9 B8 H8 121.7
B11 B8 B2 108.7(4)
B11 B8 B7 60.1(3)
B11 B8 H8 121.6
B11 B8 B9 59.9(3)
B3 B9 B4 61.1(3)
B3 B9 B8 59.0(3)
B3 B9 H9 121.7
B3 B9 B10 108.5(3)
B3 B9 B11 107.6(3)
B4 B9 H9 120.9
B8 B9 B4 108.2(3)
B8 B9 H9 122.3
B10 B9 B4 60.3(3)
B10 B9 B8 107.7(4)
B10 B9 H9 121.6
B11 B9 B4 108.6(4)
B11 B9 B8 60.0(3)
B11 B9 H9 121.7
B11 B9 B10 59.9(3)
B4 B10 B5 60.7(3)
B4 B10 H10 121.3
B5 B10 H10 121.2
B6 B10 B4 109.0(3)
B6 B10 B5 60.1(3)
B6 B10 B9 109.1(4)
B6 B10 H10 120.9
B6 B10 B11 60.9(3)
B9 B10 B4 60.1(3)
B9 B10 B5 108.8(4)
B9 B10 H10 121.4
B11 B10 B4 108.5(4)
B11 B10 B5 108.9(3)
B11 B10 B9 60.0(3)
B11 B10 H10 121.3
B6 B11 H11 121.8
B7 B11 B6 60.3(3)
B7 B11 H11 121.7
B8 B11 B6 108.2(3)
B8 B11 B7 60.0(3)
B8 B11 H11 121.6
B9 B11 B6 107.9(3)
B9 B11 B7 108.1(4)
B9 B11 B8 60.2(3)
B9 B11 H11 121.6
B10 B11 B6 59.4(3)
B10 B11 B7 107.5(3)
B10 B11 B8 107.9(4)
B10 B11 B9 60.0(3)
B10 B11 H11 122.1
C41 N2 C39 107.4(5)
C43 N2 C39 105.9(5)
C43 N2 C41 111.6(6)
C45 N2 C39 109.9(5)
C45 N2 C41 108.0(5)
C45 N2 C43 113.7(6)
N2 C39 H39A 108.4
N2 C39 H39B 108.4
H39A C39 H39B 107.5
C40 C39 N2 115.3(6)
C40 C39 H39A 108.4
C40 C39 H39B 108.4
C39 C40 H40A 109.5
C39 C40 H40B 109.5
C39 C40 H40C 109.5
H40A C40 H40B 109.5
H40A C40 H40C 109.5
H40B C40 H40C 109.5
N2 C41 H41A 108.0
N2 C41 H41B 108.0
H41A C41 H41B 107.2
C42 C41 N2 117.2(5)
C42 C41 H41A 108.0
C42 C41 H41B 108.0
C41 C42 H42A 109.5
C41 C42 H42B 109.5
C41 C42 H42C 109.5
H42A C42 H42B 109.5
H42A C42 H42C 109.5
H42B C42 H42C 109.5
N2 C43 H43A 109.3
N2 C43 H43B 109.3
N2 C43 C44 111.8(8)
H43A C43 H43B 107.9
C44 C43 H43A 109.3
C44 C43 H43B 109.3
C43 C44 H44A 109.5
C43 C44 H44B 109.5
C43 C44 H44C 109.5
H44A C44 H44B 109.5
H44A C44 H44C 109.5
H44B C44 H44C 109.5
N2 C45 H45A 109.0
N2 C45 H45B 109.0
N2 C45 C46 113.1(8)
H45A C45 H45B 107.8
C46 C45 H45A 109.0
C46 C45 H45B 109.0
C45 C46 H46A 109.5
C45 C46 H46B 109.5
C45 C46 H46C 109.5
H46A C46 H46B 109.5
H46A C46 H46C 109.5
H46B C46 H46C 109.5

loop_
_geom_bond_atom_site_label_1
_geom_bond_atom_site_label_2
_geom_bond_distance
O1 C5 1.226(5)
N1 C1 1.476(5)
N1 C4 1.476(6)
N1 C5 1.349(5)
C1 H1A 0.9700
C1 H1B 0.9700
C1 C2 1.515(8)
C2 H2A 0.9700
C2 H2B 0.9700
C2 C3 1.515(8)
C3 H3A 0.9700
C3 H3B 0.9700
C3 C4 1.501(7)
C4 H4A 0.9700
C4 H4B 0.9700
C5 C6 1.528(5)
C6 B1 1.765(6)
C6 B2 1.744(6)
C6 B3 1.739(6)
C6 B4 1.722(6)
C6 B5 1.731(6)
C7 H7A 0.9700
C7 H7B 0.9700
C7 C8 1.537(6)
C7 B1 1.596(6)
C8 H8A 0.9700
C8 H8B 0.9700
C8 C9 1.492(7)
C9 C10 1.383(8)
C9 C14 1.372(7)
C10 H10A 0.9300
C10 C11 1.382(8)
C11 H11A 0.9300
C11 C12 1.360(9)
C12 H12 0.9300
C12 C13 1.345(8)
C13 H13 0.9300
C13 C14 1.370(8)
C14 H14 0.9300
C15 H15A 0.9700
C15 H15B 0.9700
C15 C16 1.529(6)
C15 B2 1.590(7)
C16 H16A 0.9700
C16 H16B 0.9700
C16 C17 1.488(7)
C17 C18 1.383(7)
C17 C22 1.393(8)
C18 H18 0.9300
C18 C19 1.360(7)
C19 H19 0.9300
C19 C20 1.326(11)
C20 H20 0.9300
C20 C21 1.364(11)
C21 H21 0.9300
C21 C22 1.418(10)
C22 H22 0.9300
C23 H23 0.9300
C23 C24 1.313(6)
C23 B4 1.570(6)
C24 H24 0.9300
C24 C25 1.463(6)
C25 C26 1.385(6)
C25 C30 1.393(6)
C26 H26 0.9300
C26 C27 1.382(7)
C27 H27 0.9300
C27 C28 1.350(7)
C28 H28 0.9300
C28 C29 1.371(7)
C29 H29 0.9300
C29 C30 1.372(7)
C30 H30 0.9300
C31 H31A 0.9700
C31 H31B 0.9700
C31 C32 1.522(6)
C31 B5 1.594(6)
C32 H32A 0.9700
C32 H32B 0.9700
C32 C33 1.479(7)
C33 C34 1.379(8)
C33 C38 1.372(9)
C34 H34 0.9300
C34 C35 1.398(13)
C35 H35 0.9300
C35 C36 1.412(16)
C36 H36 0.9300
C36 C37 1.348(16)
C37 H37 0.9300
C37 C38 1.365(9)
C38 H38 0.9300
B1 B2 1.809(8)
B1 B5 1.794(6)
B1 B6 1.783(7)
B1 B7 1.774(6)
B2 B3 1.786(7)
B2 B7 1.776(8)
B2 B8 1.775(6)
B3 H3 1.1000
B3 B4 1.798(7)
B3 B8 1.739(7)
B3 B9 1.756(7)
B4 B5 1.811(7)
B4 B9 1.780(6)
B4 B10 1.783(8)
B5 B6 1.785(7)
B5 B10 1.801(6)
B6 H6 1.1000
B6 B7 1.792(8)
B6 B10 1.765(7)
B6 B11 1.793(8)
B7 H7 1.1000
B7 B8 1.775(8)
B7 B11 1.777(7)
B8 H8 1.1000
B8 B9 1.777(7)
B8 B11 1.773(9)
B9 H9 1.1000
B9 B10 1.772(8)
B9 B11 1.772(8)
B10 H10 1.1000
B10 B11 1.770(7)
B11 H11 1.1000
N2 C39 1.554(8)
N2 C41 1.522(7)
N2 C43 1.513(9)
N2 C45 1.478(9)
C39 H39A 0.9700
C39 H39B 0.9700
C39 C40 1.494(10)
C40 H40A 0.9600
C40 H40B 0.9600
C40 H40C 0.9600
C41 H41A 0.9700
C41 H41B 0.9700
C41 C42 1.465(9)
C42 H42A 0.9600
C42 H42B 0.9600
C42 H42C 0.9600
C43 H43A 0.9700
C43 H43B 0.9700
C43 C44 1.537(14)
C44 H44A 0.9600
C44 H44B 0.9600
C44 H44C 0.9600
C45 H45A 0.9700
C45 H45B 0.9700
C45 C46 1.568(13)
C46 H46A 0.9600
C46 H46B 0.9600
C46 H46C 0.9600

loop_
_geom_torsion_atom_site_label_1
_geom_torsion_atom_site_label_2
_geom_torsion_atom_site_label_3
_geom_torsion_atom_site_label_4
_geom_torsion
O1 C5 C6 B1 -19.4(5)
O1 C5 C6 B2 -89.2(5)
O1 C5 C6 B3 -161.9(3)
O1 C5 C6 B4 122.5(4)
O1 C5 C6 B5 49.5(5)
N1 C1 C2 C3 27.4(5)
N1 C5 C6 B1 159.4(3)
N1 C5 C6 B2 89.6(4)
N1 C5 C6 B3 17.0(5)
N1 C5 C6 B4 -58.7(5)
N1 C5 C6 B5 -131.7(4)
C1 N1 C4 C3 -20.5(5)
C1 N1 C5 O1 -0.8(5)
C1 N1 C5 C6 -179.6(4)
C1 C2 C3 C4 -40.3(5)
C2 C3 C4 N1 37.4(5)
C4 N1 C1 C2 -4.5(5)
C4 N1 C5 O1 -171.5(4)
C4 N1 C5 C6 9.6(7)
C5 N1 C1 C2 -177.3(4)
C5 N1 C4 C3 150.7(5)
C5 C6 B1 C7 -1.9(5)
C5 C6 B1 B2 -109.6(3)
C5 C6 B1 B5 107.4(3)
C5 C6 B1 B6 147.8(3)
C5 C6 B1 B7 -149.7(3)
C5 C6 B2 C15 -3.9(6)
C5 C6 B2 B1 104.3(4)
C5 C6 B2 B3 -114.7(4)
C5 C6 B2 B7 144.5(4)
C5 C6 B2 B8 -153.4(4)
C5 C6 B3 B2 106.0(4)
C5 C6 B3 B4 -111.0(4)
C5 C6 B3 B8 146.1(4)
C5 C6 B3 B9 -150.2(3)
C5 C6 B4 C23 -2.7(6)
C5 C6 B4 B3 113.9(4)
C5 C6 B4 B5 -105.2(4)
C5 C6 B4 B9 152.4(4)
C5 C6 B4 B10 -145.7(4)
C5 C6 B5 C31 7.1(5)
C5 C6 B5 B1 -104.9(3)
C5 C6 B5 B4 113.6(3)
C5 C6 B5 B6 -145.6(3)
C5 C6 B5 B10 153.4(3)
C6 B1 B2 C15 109.6(4)
C6 B1 B2 B3 -34.6(3)
C6 B1 B2 B7 -133.4(3)
C6 B1 B2 B8 -96.3(3)
C6 B1 B5 C31 -110.5(4)
C6 B1 B5 B4 33.9(3)
C6 B1 B5 B6 133.3(4)
C6 B1 B5 B10 96.2(4)
C6 B1 B6 B5 -39.6(3)
C6 B1 B6 B7 98.1(4)
C6 B1 B6 B10 -1.1(4)
C6 B1 B6 B11 62.1(4)
C6 B1 B7 B2 39.6(3)
C6 B1 B7 B6 -98.3(3)
C6 B1 B7 B8 2.1(4)
C6 B1 B7 B11 -61.6(5)
C6 B2 B3 B4 -32.7(3)
C6 B2 B3 B8 -134.6(4)
C6 B2 B3 B9 -96.5(4)
C6 B2 B7 B1 -40.3(3)
C6 B2 B7 B6 -2.5(4)
C6 B2 B7 B8 98.1(3)
C6 B2 B7 B11 61.5(4)
C6 B2 B8 B3 39.0(3)
C6 B2 B8 B7 -98.8(4)
C6 B2 B8 B9 1.5(5)
C6 B2 B8 B11 -62.1(4)
C6 B3 B4 C23 110.9(4)
C6 B3 B4 B5 -34.4(3)
C6 B3 B4 B9 -135.2(4)
C6 B3 B4 B10 -97.5(4)
C6 B3 B8 B2 -39.5(3)
C6 B3 B8 B7 -1.6(5)
C6 B3 B8 B9 98.8(4)
C6 B3 B8 B11 62.2(4)
C6 B3 B9 B4 38.4(3)
C6 B3 B9 B8 -100.0(4)
C6 B3 B9 B10 -0.1(4)
C6 B3 B9 B11 -63.6(4)
C6 B4 B5 C31 111.3(4)
C6 B4 B5 B1 -34.6(3)
C6 B4 B5 B6 -97.6(3)
C6 B4 B5 B10 -133.6(3)
C6 B4 B9 B3 -38.7(3)
C6 B4 B9 B8 -1.9(5)
C6 B4 B9 B10 98.4(4)
C6 B4 B9 B11 61.6(5)
C6 B4 B10 B5 39.7(3)
C6 B4 B10 B6 2.8(4)
C6 B4 B10 B9 -98.8(3)
C6 B4 B10 B11 -62.0(4)
C6 B5 B6 B1 40.8(3)
C6 B5 B6 B7 3.4(4)
C6 B5 B6 B10 -96.8(4)
C6 B5 B6 B11 -59.5(4)
C6 B5 B10 B4 -39.2(3)
C6 B5 B10 B6 99.8(4)
C6 B5 B10 B9 -1.9(4)
C6 B5 B10 B11 61.9(5)
C7 C8 C9 C10 109.2(6)
C7 C8 C9 C14 -69.4(7)
C7 B1 B2 C6 -113.7(4)
C7 B1 B2 C15 -4.1(6)
C7 B1 B2 B3 -148.3(4)
C7 B1 B2 B7 112.9(4)
C7 B1 B2 B8 150.0(4)
C7 B1 B5 C6 113.1(4)
C7 B1 B5 C31 2.6(6)
C7 B1 B5 B4 146.9(4)
C7 B1 B5 B6 -113.7(5)
C7 B1 B5 B10 -150.8(4)
C7 B1 B6 B5 110.1(4)
C7 B1 B6 B7 -112.1(4)
C7 B1 B6 B10 148.6(4)
C7 B1 B6 B11 -148.2(4)
C7 B1 B7 B2 -108.6(5)
C7 B1 B7 B6 113.5(5)
C7 B1 B7 B8 -146.1(4)
C7 B1 B7 B11 150.2(4)
C8 C7 B1 C6 -157.3(4)
C8 C7 B1 B2 -86.9(5)
C8 C7 B1 B5 131.9(4)
C8 C7 B1 B6 58.9(6)
C8 C7 B1 B7 -15.5(7)
C8 C9 C10 C11 -178.6(5)
C8 C9 C14 C13 179.1(6)
C9 C10 C11 C12 0.3(10)
C10 C9 C14 C13 0.4(9)
C10 C11 C12 C13 -1.1(10)
C11 C12 C13 C14 1.6(11)
C12 C13 C14 C9 -1.3(10)
C14 C9 C10 C11 0.1(9)
C15 C16 C17 C18 75.9(6)
C15 C16 C17 C22 -102.8(6)
C15 B2 B3 C6 -108.3(4)
C15 B2 B3 B4 -141.0(4)
C15 B2 B3 B8 117.1(5)
C15 B2 B3 B9 155.2(4)
C15 B2 B7 B1 105.4(5)
C15 B2 B7 B6 143.2(4)
C15 B2 B7 B8 -116.2(5)
C15 B2 B7 B11 -152.7(4)
C15 B2 B8 B3 -107.6(5)
C15 B2 B8 B7 114.6(5)
C15 B2 B8 B9 -145.1(5)
C15 B2 B8 B11 151.3(5)
C16 C15 B2 C6 -153.4(4)
C16 C15 B2 B1 137.1(4)
C16 C15 B2 B3 -83.6(5)
C16 C15 B2 B7 65.6(7)
C16 C15 B2 B8 -11.4(7)
C16 C17 C18 C19 -178.2(5)
C16 C17 C22 C21 178.2(5)
C17 C18 C19 C20 0.0(8)
C18 C17 C22 C21 -0.6(7)
C18 C19 C20 C21 -0.5(9)
C19 C20 C21 C22 0.4(10)
C20 C21 C22 C17 0.1(9)
C22 C17 C18 C19 0.5(7)
C23 C24 C25 C26 -175.8(6)
C23 C24 C25 C30 2.2(9)
C23 B4 B5 C6 -114.9(4)
C23 B4 B5 C31 -3.7(6)
C23 B4 B5 B1 -149.6(4)
C23 B4 B5 B6 147.5(4)
C23 B4 B5 B10 111.5(4)
C23 B4 B9 B3 115.5(5)
C23 B4 B9 B8 152.3(5)
C23 B4 B9 B10 -107.3(5)
C23 B4 B9 B11 -144.1(5)
C23 B4 B10 B5 -104.8(4)
C23 B4 B10 B6 -141.8(4)
C23 B4 B10 B9 116.6(4)
C23 B4 B10 B11 153.5(4)
C24 C23 B4 C6 171.0(5)
C24 C23 B4 B3 96.7(6)
C24 C23 B4 B5 -120.6(5)
C24 C23 B4 B9 21.3(8)
C24 C23 B4 B10 -51.4(7)
C24 C25 C26 C27 176.8(5)
C24 C25 C30 C29 -176.4(5)
C25 C26 C27 C28 0.6(9)
C26 C25 C30 C29 1.7(8)
C26 C27 C28 C29 -0.2(10)
C27 C28 C29 C30 0.5(10)
C28 C29 C30 C25 -1.3(10)
C30 C25 C26 C27 -1.3(8)
C31 C32 C33 C34 101.0(6)
C31 C32 C33 C38 -78.1(6)
C31 B5 B6 B1 -110.2(5)
C31 B5 B6 B7 -147.6(4)
C31 B5 B6 B10 112.2(5)
C31 B5 B6 B11 149.5(4)
C31 B5 B10 B4 105.7(5)
C31 B5 B10 B6 -115.3(5)
C31 B5 B10 B9 143.0(4)
C31 B5 B10 B11 -153.2(5)
C32 C31 B5 C6 138.7(4)
C32 C31 B5 B1 -148.9(4)
C32 C31 B5 B4 70.4(5)
C32 C31 B5 B6 -74.6(6)
C32 C31 B5 B10 -0.3(7)
C32 C33 C34 C35 -177.4(6)
C32 C33 C38 C37 175.2(6)
C33 C34 C35 C36 0.6(12)
C34 C33 C38 C37 -3.9(9)
C34 C35 C36 C37 -1.0(14)
C35 C36 C37 C38 -0.9(13)
C36 C37 C38 C33 3.5(11)
C38 C33 C34 C35 1.7(9)
B1 C6 B2 C15 -108.1(5)
B1 C6 B2 B3 141.0(3)
B1 C6 B2 B7 40.2(3)
B1 C6 B2 B8 102.3(4)
B1 C6 B3 B2 -37.0(3)
B1 C6 B3 B4 106.0(4)
B1 C6 B3 B8 3.1(4)
B1 C6 B3 B9 66.7(4)
B1 C6 B4 C23 139.4(4)
B1 C6 B4 B3 -104.1(3)
B1 C6 B4 B5 36.8(3)
B1 C6 B4 B9 -65.5(4)
B1 C6 B4 B10 -3.6(4)
B1 C6 B5 C31 112.1(4)
B1 C6 B5 B4 -141.4(3)
B1 C6 B5 B6 -40.7(3)
B1 C6 B5 B10 -101.7(3)
B1 C7 C8 C9 175.8(4)
B1 B2 B3 C6 34.8(3)
B1 B2 B3 B4 2.2(4)
B1 B2 B3 B8 -99.8(4)
B1 B2 B3 B9 -61.7(4)
B1 B2 B7 B6 37.8(3)
B1 B2 B7 B8 138.4(3)
B1 B2 B7 B11 101.8(4)
B1 B2 B8 B3 101.0(4)
B1 B2 B8 B7 -36.8(3)
B1 B2 B8 B9 63.5(5)
B1 B2 B8 B11 -0.1(4)
B1 B5 B6 B7 -37.5(3)
B1 B5 B6 B10 -137.6(4)
B1 B5 B6 B11 -100.3(4)
B1 B5 B10 B4 -101.6(4)
B1 B5 B10 B6 37.4(4)
B1 B5 B10 B9 -64.3(4)
B1 B5 B10 B11 -0.5(5)
B1 B6 B7 B2 -38.4(3)
B1 B6 B7 B8 -102.0(4)
B1 B6 B7 B11 -139.4(4)
B1 B6 B10 B4 -1.0(5)
B1 B6 B10 B5 -38.2(3)
B1 B6 B10 B9 63.0(4)
B1 B6 B10 B11 100.1(4)
B1 B6 B11 B7 36.1(3)
B1 B6 B11 B8 -1.3(5)
B1 B6 B11 B9 -64.9(4)
B1 B6 B11 B10 -101.7(4)
B1 B7 B8 B2 38.0(3)
B1 B7 B8 B3 -0.4(5)
B1 B7 B8 B9 -63.8(4)
B1 B7 B8 B11 -101.2(4)
B1 B7 B11 B6 -36.6(4)
B1 B7 B11 B8 101.6(4)
B1 B7 B11 B9 64.1(5)
B1 B7 B11 B10 0.7(6)
B2 C6 B1 C7 107.7(5)
B2 C6 B1 B5 -143.0(3)
B2 C6 B1 B6 -102.6(3)
B2 C6 B1 B7 -40.1(3)
B2 C6 B3 B4 143.0(4)
B2 C6 B3 B8 40.1(3)
B2 C6 B3 B9 103.7(4)
B2 C6 B4 C23 -152.0(4)
B2 C6 B4 B3 -35.5(4)
B2 C6 B4 B5 105.4(4)
B2 C6 B4 B9 3.1(5)
B2 C6 B4 B10 65.0(4)
B2 C6 B5 C31 147.5(4)
B2 C6 B5 B1 35.4(3)
B2 C6 B5 B4 -106.0(3)
B2 C6 B5 B6 -5.3(4)
B2 C6 B5 B10 -66.3(4)
B2 C15 C16 C17 -165.0(5)
B2 B1 B5 C6 -32.5(3)
B2 B1 B5 C31 -143.0(4)
B2 B1 B5 B4 1.4(4)
B2 B1 B5 B6 100.8(4)
B2 B1 B5 B10 63.6(4)
B2 B1 B6 B5 -100.4(4)
B2 B1 B6 B7 37.3(3)
B2 B1 B6 B10 -61.9(4)
B2 B1 B6 B11 1.3(4)
B2 B1 B7 B6 -137.9(4)
B2 B1 B7 B8 -37.5(3)
B2 B1 B7 B11 -101.2(4)
B2 B3 B4 C6 33.1(3)
B2 B3 B4 C23 143.9(4)
B2 B3 B4 B5 -1.3(4)
B2 B3 B4 B9 -102.1(4)
B2 B3 B4 B10 -64.5(4)
B2 B3 B8 B7 37.9(4)
B2 B3 B8 B9 138.3(4)
B2 B3 B8 B11 101.7(4)
B2 B3 B9 B4 100.6(4)
B2 B3 B9 B8 -37.8(3)
B2 B3 B9 B10 62.1(4)
B2 B3 B9 B11 -1.3(5)
B2 B7 B8 B3 -38.4(3)
B2 B7 B8 B9 -101.9(4)
B2 B7 B8 B11 -139.2(3)
B2 B7 B11 B6 -101.6(4)
B2 B7 B11 B8 36.6(3)
B2 B7 B11 B9 -0.9(5)
B2 B7 B11 B10 -64.3(5)
B2 B8 B9 B3 38.0(4)
B2 B8 B9 B4 0.3(6)
B2 B8 B9 B10 -63.4(5)
B2 B8 B9 B11 -101.1(4)
B2 B8 B11 B6 0.9(5)
B2 B8 B11 B7 -36.7(3)
B2 B8 B11 B9 101.5(4)
B2 B8 B11 B10 63.7(5)
B3 C6 B1 C7 144.6(4)
B3 C6 B1 B2 36.8(3)
B3 C6 B1 B5 -106.2(3)
B3 C6 B1 B6 -65.7(4)
B3 C6 B1 B7 -3.2(4)
B3 C6 B2 C15 110.9(5)
B3 C6 B2 B1 -141.0(3)
B3 C6 B2 B7 -100.8(4)
B3 C6 B2 B8 -38.7(4)
B3 C6 B4 C23 -116.5(5)
B3 C6 B4 B5 140.9(4)
B3 C6 B4 B9 38.6(4)
B3 C6 B4 B10 100.4(4)
B3 C6 B5 C31 -144.3(4)
B3 C6 B5 B1 103.6(3)
B3 C6 B5 B4 -37.8(3)
B3 C6 B5 B6 63.0(4)
B3 C6 B5 B10 1.9(4)
B3 B2 B7 B1 -101.7(3)
B3 B2 B7 B6 -63.9(4)
B3 B2 B7 B8 36.7(3)
B3 B2 B7 B11 0.1(5)
B3 B2 B8 B7 -137.8(4)
B3 B2 B8 B9 -37.5(4)
B3 B2 B8 B11 -101.1(4)
B3 B4 B5 C6 34.6(3)
B3 B4 B5 C31 145.9(4)
B3 B4 B5 B1 0.0(4)
B3 B4 B5 B6 -63.0(4)
B3 B4 B5 B10 -99.0(3)
B3 B4 B9 B8 36.8(4)
B3 B4 B9 B10 137.2(4)
B3 B4 B9 B11 100.3(4)
B3 B4 B10 B5 101.3(3)
B3 B4 B10 B6 64.3(4)
B3 B4 B10 B9 -37.3(3)
B3 B4 B10 B11 -0.4(4)
B3 B8 B9 B4 -37.7(4)
B3 B8 B9 B10 -101.4(4)
B3 B8 B9 B11 -139.1(4)
B3 B8 B11 B6 -64.0(4)
B3 B8 B11 B7 -101.5(4)
B3 B8 B11 B9 36.6(3)
B3 B8 B11 B10 -1.2(5)
B3 B9 B10 B4 38.9(3)
B3 B9 B10 B5 1.3(5)
B3 B9 B10 B6 -62.6(4)
B3 B9 B10 B11 -100.1(4)
B3 B9 B11 B6 65.1(4)
B3 B9 B11 B7 1.4(5)
B3 B9 B11 B8 -36.1(3)
B3 B9 B11 B10 101.6(4)
B4 C6 B1 C7 -146.7(4)
B4 C6 B1 B2 105.6(3)
B4 C6 B1 B5 -37.4(3)
B4 C6 B1 B6 3.0(4)
B4 C6 B1 B7 65.5(4)
B4 C6 B2 C15 146.7(4)
B4 C6 B2 B1 -105.2(4)
B4 C6 B2 B3 35.8(4)
B4 C6 B2 B7 -65.0(4)
B4 C6 B2 B8 -2.9(5)
B4 C6 B3 B2 -143.0(4)
B4 C6 B3 B8 -102.9(4)
B4 C6 B3 B9 -39.3(3)
B4 C6 B5 C31 -106.5(4)
B4 C6 B5 B1 141.4(3)
B4 C6 B5 B6 100.8(3)
B4 C6 B5 B10 39.7(3)
B4 C23 C24 C25 168.6(5)
B4 B3 B8 B2 -100.8(4)
B4 B3 B8 B7 -62.9(4)
B4 B3 B8 B9 37.5(3)
B4 B3 B8 B11 0.9(5)
B4 B3 B9 B8 -138.4(4)
B4 B3 B9 B10 -38.5(3)
B4 B3 B9 B11 -101.9(4)
B4 B5 B6 B1 101.5(4)
B4 B5 B6 B7 64.1(4)
B4 B5 B6 B10 -36.1(3)
B4 B5 B6 B11 1.2(4)
B4 B5 B10 B6 139.0(4)
B4 B5 B10 B9 37.3(3)
B4 B5 B10 B11 101.1(4)
B4 B9 B10 B5 -37.6(3)
B4 B9 B10 B6 -101.5(4)
B4 B9 B10 B11 -139.0(3)
B4 B9 B11 B6 0.4(5)
B4 B9 B11 B7 -63.3(5)
B4 B9 B11 B8 -100.7(4)
B4 B9 B11 B10 37.0(3)
B4 B10 B11 B6 102.0(4)
B4 B10 B11 B7 64.3(5)
B4 B10 B11 B8 1.0(5)
B4 B10 B11 B9 -36.9(3)
B5 C6 B1 C7 -109.2(5)
B5 C6 B1 B2 143.0(3)
B5 C6 B1 B6 40.5(3)
B5 C6 B1 B7 103.0(3)
B5 C6 B2 C15 -143.4(4)
B5 C6 B2 B1 -35.3(3)
B5 C6 B2 B3 105.7(4)
B5 C6 B2 B7 4.9(4)
B5 C6 B2 B8 67.0(4)
B5 C6 B3 B2 -104.9(4)
B5 C6 B3 B4 38.1(3)
B5 C6 B3 B8 -64.8(4)
B5 C6 B3 B9 -1.2(4)
B5 C6 B4 C23 102.6(5)
B5 C6 B4 B3 -140.9(4)
B5 C6 B4 B9 -102.3(4)
B5 C6 B4 B10 -40.5(3)
B5 C31 C32 C33 -175.8(5)
B5 B1 B2 C6 32.4(3)
B5 B1 B2 C15 142.0(4)
B5 B1 B2 B3 -2.2(4)
B5 B1 B2 B7 -101.0(3)
B5 B1 B2 B8 -63.9(4)
B5 B1 B6 B7 137.7(4)
B5 B1 B6 B10 38.5(3)
B5 B1 B6 B11 101.7(4)
B5 B1 B7 B2 100.2(4)
B5 B1 B7 B6 -37.7(4)
B5 B1 B7 B8 62.7(5)
B5 B1 B7 B11 -1.0(5)
B5 B4 B9 B3 -100.0(4)
B5 B4 B9 B8 -63.2(5)
B5 B4 B9 B10 37.1(3)
B5 B4 B9 B11 0.3(5)
B5 B4 B10 B6 -37.0(3)
B5 B4 B10 B9 -138.6(3)
B5 B4 B10 B11 -101.7(4)
B5 B6 B7 B1 37.9(3)
B5 B6 B7 B2 -0.5(5)
B5 B6 B7 B8 -64.1(4)
B5 B6 B7 B11 -101.5(4)
B5 B6 B10 B4 37.2(3)
B5 B6 B10 B9 101.2(4)
B5 B6 B10 B11 138.3(4)
B5 B6 B11 B7 100.0(4)
B5 B6 B11 B8 62.6(4)
B5 B6 B11 B9 -1.0(5)
B5 B6 B11 B10 -37.8(3)
B5 B10 B11 B6 37.5(4)
B5 B10 B11 B7 -0.2(6)
B5 B10 B11 B8 -63.5(5)
B5 B10 B11 B9 -101.3(4)
B6 B1 B2 C6 95.6(3)
B6 B1 B2 C15 -154.8(4)
B6 B1 B2 B3 61.0(4)
B6 B1 B2 B7 -37.8(3)
B6 B1 B2 B8 -0.7(4)
B6 B1 B5 C6 -133.3(4)
B6 B1 B5 C31 116.3(5)
B6 B1 B5 B4 -99.4(4)
B6 B1 B5 B10 -37.1(4)
B6 B1 B7 B2 137.9(4)
B6 B1 B7 B8 100.4(4)
B6 B1 B7 B11 36.7(4)
B6 B5 B10 B4 -139.0(4)
B6 B5 B10 B9 -101.7(4)
B6 B5 B10 B11 -37.9(4)
B6 B7 B8 B2 101.7(4)
B6 B7 B8 B3 63.3(4)
B6 B7 B8 B9 -0.2(5)
B6 B7 B8 B11 -37.6(3)
B6 B7 B11 B8 138.2(4)
B6 B7 B11 B9 100.7(4)
B6 B7 B11 B10 37.3(4)
B6 B10 B11 B7 -37.7(4)
B6 B10 B11 B8 -101.0(4)
B6 B10 B11 B9 -138.8(4)
B7 B1 B2 C6 133.4(3)
B7 B1 B2 C15 -117.0(4)
B7 B1 B2 B3 98.8(4)
B7 B1 B2 B8 37.1(3)
B7 B1 B5 C6 -95.2(4)
B7 B1 B5 C31 154.3(4)
B7 B1 B5 B4 -61.4(4)
B7 B1 B5 B6 38.0(4)
B7 B1 B5 B10 0.9(5)
B7 B1 B6 B5 -137.7(4)
B7 B1 B6 B10 -99.2(4)
B7 B1 B6 B11 -36.1(3)
B7 B2 B3 C6 97.3(4)
B7 B2 B3 B4 64.6(4)
B7 B2 B3 B8 -37.3(3)
B7 B2 B3 B9 0.8(4)
B7 B2 B8 B3 137.8(4)
B7 B2 B8 B9 100.3(4)
B7 B2 B8 B11 36.7(3)
B7 B6 B10 B4 -63.9(4)
B7 B6 B10 B5 -101.1(4)
B7 B6 B10 B9 0.1(5)
B7 B6 B10 B11 37.2(3)
B7 B6 B11 B8 -37.4(4)
B7 B6 B11 B9 -101.0(4)
B7 B6 B11 B10 -137.8(4)
B7 B8 B9 B3 101.7(4)
B7 B8 B9 B4 63.9(5)
B7 B8 B9 B10 0.2(5)
B7 B8 B9 B11 -37.5(3)
B7 B8 B11 B6 37.5(3)
B7 B8 B11 B9 138.1(3)
B7 B8 B11 B10 100.3(4)
B8 B2 B3 C6 134.6(4)
B8 B2 B3 B4 102.0(4)
B8 B2 B3 B9 38.1(3)
B8 B2 B7 B1 -138.4(3)
B8 B2 B7 B6 -100.6(4)
B8 B2 B7 B11 -36.6(3)
B8 B3 B4 C6 97.2(4)
B8 B3 B4 C23 -151.9(4)
B8 B3 B4 B5 62.9(4)
B8 B3 B4 B9 -38.0(3)
B8 B3 B4 B10 -0.3(4)
B8 B3 B9 B4 138.4(4)
B8 B3 B9 B10 99.9(4)
B8 B3 B9 B11 36.5(3)
B8 B7 B11 B6 -138.2(4)
B8 B7 B11 B9 -37.5(3)
B8 B7 B11 B10 -100.9(4)
B8 B9 B10 B4 101.3(4)
B8 B9 B10 B5 63.7(4)
B8 B9 B10 B6 -0.2(5)
B8 B9 B10 B11 -37.7(3)
B8 B9 B11 B6 101.1(4)
B8 B9 B11 B7 37.4(3)
B8 B9 B11 B10 137.7(3)
B9 B3 B4 C6 135.2(4)
B9 B3 B4 C23 -113.9(5)
B9 B3 B4 B5 100.8(4)
B9 B3 B4 B10 37.7(3)
B9 B3 B8 B2 -138.3(4)
B9 B3 B8 B7 -100.4(4)
B9 B3 B8 B11 -36.6(4)
B9 B4 B5 C6 96.7(3)
B9 B4 B5 C31 -152.1(4)
B9 B4 B5 B1 62.0(4)
B9 B4 B5 B6 -0.9(4)
B9 B4 B5 B10 -36.9(3)
B9 B4 B10 B5 138.6(3)
B9 B4 B10 B6 101.6(4)
B9 B4 B10 B11 36.8(3)
B9 B8 B11 B6 -100.6(4)
B9 B8 B11 B7 -138.1(3)
B9 B8 B11 B10 -37.8(3)
B9 B10 B11 B6 138.8(4)
B9 B10 B11 B7 101.2(4)
B9 B10 B11 B8 37.9(3)
B10 B4 B5 C6 133.6(3)
B10 B4 B5 C31 -115.2(4)
B10 B4 B5 B1 98.9(4)
B10 B4 B5 B6 36.0(3)
B10 B4 B9 B3 -137.2(4)
B10 B4 B9 B8 -100.4(4)
B10 B4 B9 B11 -36.8(3)
B10 B5 B6 B1 137.6(4)
B10 B5 B6 B7 100.1(4)
B10 B5 B6 B11 37.3(3)
B10 B6 B7 B1 102.1(4)
B10 B6 B7 B2 63.7(4)
B10 B6 B7 B8 0.1(4)
B10 B6 B7 B11 -37.3(3)
B10 B6 B11 B7 137.8(4)
B10 B6 B11 B8 100.4(4)
B10 B6 B11 B9 36.8(4)
B10 B9 B11 B6 -36.5(3)
B10 B9 B11 B7 -100.2(4)
B10 B9 B11 B8 -137.7(3)
B11 B6 B7 B1 139.4(4)
B11 B6 B7 B2 101.0(4)
B11 B6 B7 B8 37.4(3)
B11 B6 B10 B4 -101.1(4)
B11 B6 B10 B5 -138.3(4)
B11 B6 B10 B9 -37.1(3)
B11 B7 B8 B2 139.2(3)
B11 B7 B8 B3 100.8(4)
B11 B7 B8 B9 37.4(3)
B11 B8 B9 B3 139.1(4)
B11 B8 B9 B4 101.4(4)
B11 B8 B9 B10 37.7(3)
B11 B9 B10 B4 139.0(3)
B11 B9 B10 B5 101.4(4)
B11 B9 B10 B6 37.5(3)
C39 N2 C41 C42 -58.5(8)
C39 N2 C43 C44 172.2(7)
C39 N2 C45 C46 54.9(9)
C41 N2 C39 C40 -61.6(7)
C41 N2 C43 C44 55.6(9)
C41 N2 C45 C46 171.9(7)
C43 N2 C39 C40 179.0(7)
C43 N2 C41 C42 57.2(8)
C43 N2 C45 C46 -63.6(9)
C45 N2 C39 C40 55.8(8)
C45 N2 C41 C42 -177.1(6)
C45 N2 C43 C44 -67.0(9)
